data_4505152
loop_
_publ_author_name
'Natarajan, Arunkumar'
'Mague, Joel T.'
'Ramamurthy, V.'

_publ_section_title
;
 Viability of a Covalent Chiral Auxiliary Method to Induce Asymmetric
 Induction in Solid-State Photoreactions Explored
;
_journal_issue 6
_journal_name_full 'Crystal Growth &amp; Design'
_journal_page_first 2348
_journal_paper_doi 10.1021/cg0501175
_journal_volume 5
_journal_year 2005
_chemical_formula_moiety 'C29 H38 O3'
_chemical_formula_sum 'C29 H38 O3'
_chemical_formula_weight 434.59
_chemical_name_systematic
; 
 4-(2-adamantan-1-ylacetyl)benzoic acid 2,6,6-
 trimethylbicyclo[3.1.1]hept-3-yl ester 
;
_space_group_IT_number 5
_symmetry_cell_setting monoclinic
_symmetry_space_group_name_Hall 'C 2y'
_symmetry_space_group_name_H-M 'C 1 2 1'
_atom_sites_solution_hydrogens geom
_atom_sites_solution_primary direct
_atom_sites_solution_secondary difmap
_audit_creation_method SHELXL-97
_cell_angle_alpha 90.00
_cell_angle_beta 110.464(2)
_cell_angle_gamma 90.00
_cell_formula_units_Z 4
_cell_length_a 33.500(4)
_cell_length_b 6.2922(8)
_cell_length_c 11.84(1)
_cell_measurement_reflns_used 3741
_cell_measurement_temperature 100(2)
_cell_measurement_theta_max 27.88
_cell_measurement_theta_min 2.592
_cell_volume 2338(2)
_computing_cell_refinement 'Bruker SMART'
_computing_data_collection 'Bruker SMART'
_computing_data_reduction 'Bruker SAINT'
_computing_molecular_graphics 'Bruker SHELXTL'
_computing_publication_material 'Bruker SHELXTL'
_computing_structure_refinement 'SHELXL-97 (Sheldrick, 1997)'
_computing_structure_solution 'SHELXS-97 (Sheldrick, 1990)'
_diffrn_ambient_temperature 100(2)
_diffrn_measured_fraction_theta_full 0.966
_diffrn_measured_fraction_theta_max 0.966
_diffrn_measurement_device_type 'CCD area detector'
_diffrn_measurement_method 'phi and omega scans'
_diffrn_radiation_monochromator graphite
_diffrn_radiation_source 'fine-focus sealed tube'
_diffrn_radiation_type MoK\a
_diffrn_radiation_wavelength 0.71073
_diffrn_reflns_av_R_equivalents 0.0406
_diffrn_reflns_av_sigmaI/netI 0.0766
_diffrn_reflns_limit_h_max 44
_diffrn_reflns_limit_h_min -42
_diffrn_reflns_limit_k_max 8
_diffrn_reflns_limit_k_min -8
_diffrn_reflns_limit_l_max 15
_diffrn_reflns_limit_l_min -15
_diffrn_reflns_number 10263
_diffrn_reflns_theta_full 28.00
_diffrn_reflns_theta_max 28.00
_diffrn_reflns_theta_min 1.30
_exptl_absorpt_coefficient_mu 0.078
_exptl_absorpt_correction_T_max 0.9984
_exptl_absorpt_correction_T_min 0.7333
_exptl_absorpt_correction_type multi-scan
_exptl_absorpt_process_details SADABS
_exptl_crystal_colour Colorless
_exptl_crystal_density_diffrn 1.234
_exptl_crystal_density_method 'not measured'
_exptl_crystal_description Plate
_exptl_crystal_F_000 944
_exptl_crystal_size_max 0.21
_exptl_crystal_size_mid 0.17
_exptl_crystal_size_min 0.02
_refine_diff_density_max 0.216
_refine_diff_density_min -0.247
_refine_diff_density_rms 0.051
_refine_ls_abs_structure_details 'Flack H D (1983), Acta Cryst. A39, 876-881'
_refine_ls_abs_structure_Flack -1.6(16)
_refine_ls_extinction_method none
_refine_ls_goodness_of_fit_ref 1.059
_refine_ls_hydrogen_treatment constr
_refine_ls_matrix_type full
_refine_ls_number_parameters 292
_refine_ls_number_reflns 5166
_refine_ls_number_restraints 1
_refine_ls_restrained_S_all 1.059
_refine_ls_R_factor_all 0.0908
_refine_ls_R_factor_gt 0.0554
_refine_ls_shift/su_max 0.000
_refine_ls_shift/su_mean 0.000
_refine_ls_structure_factor_coef Fsqd
_refine_ls_weighting_details 'calc w=1/[\s^2^(Fo^2^)+(0.0398P)^2^+1.8629P] where P=(Fo^2^+2Fc^2^)/3'
_refine_ls_weighting_scheme calc
_refine_ls_wR_factor_gt 0.1118
_refine_ls_wR_factor_ref 0.1231
_reflns_number_gt 3662
_reflns_number_total 5166
_reflns_threshold_expression >2sigma(I)
_cod_data_source_file cg0501175si20050330_101008.cif
_cod_data_source_block vr128a_(Compound_7d)
_cod_depositor_comments
;
The following automatic conversions were performed:

'_symmetry_cell_setting' value 'Monoclinic' changed to 'monoclinic'
according to /home/saulius/struct/CIF-dictionaries/cif_core.dic
dictionary named 'cif_core.dic' version 2.4.1 from 2010-06-29.

Automatic conversion script
Id: cif_fix_values 1715 2011-07-08 13:25:40Z adriana 
;
_cod_original_cell_volume 2339.6(5)
_cod_original_sg_symbol_H-M C2
_cod_database_code 4505152

loop_
_symmetry_equiv_pos_as_xyz
'x, y, z'
'-x, y, -z'
'x+1/2, y+1/2, z'
'-x+1/2, y+1/2, -z'

loop_
_atom_site_label
_atom_site_type_symbol
_atom_site_fract_x
_atom_site_fract_y
_atom_site_fract_z
_atom_site_U_iso_or_equiv
_atom_site_adp_type
_atom_site_occupancy
_atom_site_symmetry_multiplicity
_atom_site_calc_flag
_atom_site_refinement_flags
O1 O 0.65099(7) 1.2563(3) 0.32691(19) 0.0332(5) Uani 1 1 d .
O2 O 0.78223(7) 0.5534(3) 0.80128(19) 0.0322(5) Uani 1 1 d .
O3 O 0.79020(7) 0.8928(3) 0.86377(17) 0.0277(5) Uani 1 1 d .
C1 C 0.51391(9) 1.0711(4) 0.3700(2) 0.0228(6) Uani 1 1 d .
H1A H 0.4855 1.0655 0.3784 0.027 Uiso 1 1 calc R
H1B H 0.5307 1.1848 0.4234 0.027 Uiso 1 1 calc R
C2 C 0.50881(9) 1.1206(4) 0.2403(2) 0.0227(7) Uani 1 1 d .
H2 H 0.4940 1.2602 0.2165 0.027 Uiso 1 1 calc R
C3 C 0.48225(10) 0.9450(5) 0.1585(3) 0.0244(7) Uani 1 1 d .
H3A H 0.4538 0.9374 0.1665 0.029 Uiso 1 1 calc R
H3B H 0.4782 0.9772 0.0734 0.029 Uiso 1 1 calc R
C4 C 0.50519(9) 0.7325(5) 0.1943(3) 0.0240(7) Uani 1 1 d .
H4 H 0.4881 0.6181 0.1401 0.029 Uiso 1 1 calc R
C5 C 0.50982(10) 0.6825(5) 0.3244(3) 0.0265(7) Uani 1 1 d .
H5A H 0.5240 0.5431 0.3482 0.032 Uiso 1 1 calc R
H5B H 0.4813 0.6754 0.3320 0.032 Uiso 1 1 calc R
C6 C 0.53656(9) 0.8577(4) 0.4070(3) 0.0230(7) Uani 1 1 d .
H6 H 0.5398 0.8258 0.4925 0.028 Uiso 1 1 calc R
C7 C 0.58028(9) 0.8679(5) 0.3955(2) 0.0226(6) Uani 1 1 d .
H7A H 0.5950 0.7301 0.4200 0.027 Uiso 1 1 calc R
H7B H 0.5976 0.9793 0.4498 0.027 Uiso 1 1 calc R
C8 C 0.55292(9) 1.1321(4) 0.2292(2) 0.0220(6) Uani 1 1 d .
H8A H 0.5699 1.2458 0.2823 0.026 Uiso 1 1 calc R
H8B H 0.5499 1.1676 0.1451 0.026 Uiso 1 1 calc R
C9 C 0.54928(9) 0.7437(4) 0.1838(2) 0.0220(6) Uani 1 1 d .
H9A H 0.5463 0.7724 0.0990 0.026 Uiso 1 1 calc R
H9B H 0.5638 0.6051 0.2071 0.026 Uiso 1 1 calc R
C10 C 0.57619(9) 0.9182(5) 0.2646(2) 0.0208(6) Uani 1 1 d .
C11 C 0.62016(9) 0.9231(5) 0.2499(2) 0.0254(7) Uani 1 1 d .
H11A H 0.6317 0.7767 0.2579 0.030 Uiso 1 1 calc R
H11B H 0.6167 0.9745 0.1681 0.030 Uiso 1 1 calc R
C12 C 0.65177(9) 1.0647(5) 0.3421(3) 0.0259(7) Uani 1 1 d .
C13 C 0.68215(9) 0.9719(5) 0.4552(3) 0.0241(7) Uani 1 1 d .
C14 C 0.69552(9) 0.7606(5) 0.4678(3) 0.0255(7) Uani 1 1 d .
H14 H 0.6839 0.6649 0.4024 0.031 Uiso 1 1 calc R
C15 C 0.72518(9) 0.6887(5) 0.5729(2) 0.0236(7) Uani 1 1 d .
H15 H 0.7340 0.5443 0.5795 0.028 Uiso 1 1 calc R
C16 C 0.74240(9) 0.8252(5) 0.6699(3) 0.0231(7) Uani 1 1 d .
C17 C 0.72933(10) 1.0367(5) 0.6596(3) 0.0252(7) Uani 1 1 d .
H17 H 0.7409 1.1317 0.7253 0.030 Uiso 1 1 calc R
C18 C 0.69951(9) 1.1071(5) 0.5531(3) 0.0263(7) Uani 1 1 d .
H18 H 0.6906 1.2514 0.5466 0.032 Uiso 1 1 calc R
C19 C 0.77367(9) 0.7392(5) 0.7838(3) 0.0231(6) Uani 1 1 d .
C20 C 0.82057(9) 0.8347(5) 0.9829(3) 0.0255(7) Uani 1 1 d .
H20 H 0.8331 0.6929 0.9766 0.031 Uiso 1 1 calc R
C21 C 0.85623(10) 1.0019(5) 1.0142(3) 0.0260(7) Uani 1 1 d .
H21 H 0.8447 1.1254 0.9593 0.031 Uiso 1 1 calc R
C22 C 0.86659(10) 1.0850(5) 1.1430(3) 0.0258(7) Uani 1 1 d .
H22 H 0.8913 1.1851 1.1716 0.031 Uiso 1 1 calc R
C23 C 0.86574(10) 0.9086(5) 1.2358(3) 0.0251(7) Uani 1 1 d .
C24 C 0.81695(10) 0.9410(5) 1.1868(3) 0.0273(7) Uani 1 1 d .
H24 H 0.8027 0.9284 1.2479 0.033 Uiso 1 1 calc R
C25 C 0.79636(10) 0.8163(5) 1.0717(3) 0.0281(7) Uani 1 1 d .
H25A H 0.7669 0.8680 1.0318 0.034 Uiso 1 1 calc R
H25B H 0.7948 0.6647 1.0922 0.034 Uiso 1 1 calc R
C26 C 0.82441(10) 1.1703(5) 1.1523(3) 0.0312(7) Uani 1 1 d .
H26A H 0.8283 1.2761 1.2171 0.037 Uiso 1 1 calc R
H26B H 0.8035 1.2198 1.0749 0.037 Uiso 1 1 calc R
C27 C 0.89470(10) 0.9231(6) 0.9878(3) 0.0366(8) Uani 1 1 d .
H27A H 0.9078 0.8050 1.0420 0.055 Uiso 1 1 calc R
H27B H 0.9154 1.0389 1.0002 0.055 Uiso 1 1 calc R
H27C H 0.8858 0.8743 0.9041 0.055 Uiso 1 1 calc R
C28 C 0.88428(10) 0.6911(5) 1.2337(3) 0.0316(8) Uani 1 1 d .
H28A H 0.8788 0.6005 1.2940 0.047 Uiso 1 1 calc R
H28B H 0.9151 0.7033 1.2520 0.047 Uiso 1 1 calc R
H28C H 0.8710 0.6281 1.1536 0.047 Uiso 1 1 calc R
C29 C 0.88586(11) 0.9949(5) 1.3648(3) 0.0357(8) Uani 1 1 d .
H29A H 0.9168 1.0039 1.3862 0.053 Uiso 1 1 calc R
H29B H 0.8792 0.8992 1.4210 0.053 Uiso 1 1 calc R
H29C H 0.8744 1.1366 1.3695 0.053 Uiso 1 1 calc R

loop_
_atom_site_aniso_label
_atom_site_aniso_U_11
_atom_site_aniso_U_22
_atom_site_aniso_U_33
_atom_site_aniso_U_23
_atom_site_aniso_U_13
_atom_site_aniso_U_12
O1 0.0404(13) 0.0242(12) 0.0301(12) 0.0065(10) 0.0061(10) -0.0048(10)
O2 0.0390(14) 0.0224(12) 0.0282(12) -0.0003(10) 0.0028(10) -0.0007(10)
O3 0.0305(12) 0.0228(11) 0.0236(11) -0.0034(9) 0.0016(9) 0.0025(9)
C1 0.0279(17) 0.0208(15) 0.0215(15) -0.0006(13) 0.0108(13) 0.0013(13)
C2 0.0311(17) 0.0153(14) 0.0182(14) 0.0018(11) 0.0040(12) 0.0041(13)
C3 0.0276(17) 0.0241(16) 0.0201(15) -0.0021(13) 0.0068(13) 0.0027(13)
C4 0.0290(17) 0.0186(15) 0.0214(15) -0.0026(12) 0.0049(13) 0.0002(13)
C5 0.0319(18) 0.0158(15) 0.0316(17) 0.0058(13) 0.0110(14) 0.0012(12)
C6 0.0328(18) 0.0170(15) 0.0204(14) 0.0012(12) 0.0109(13) 0.0034(13)
C7 0.0279(16) 0.0183(15) 0.0199(14) 0.0035(12) 0.0064(12) 0.0011(12)
C8 0.0310(17) 0.0165(15) 0.0165(14) 0.0000(12) 0.0060(13) -0.0021(12)
C9 0.0309(17) 0.0156(14) 0.0178(14) 0.0018(12) 0.0063(12) 0.0010(13)
C10 0.0249(16) 0.0206(15) 0.0145(13) 0.0024(12) 0.0041(12) 0.0005(13)
C11 0.0305(18) 0.0254(17) 0.0185(15) 0.0024(13) 0.0064(13) 0.0020(14)
C12 0.0245(17) 0.0288(18) 0.0244(16) -0.0018(14) 0.0087(13) 0.0003(14)
C13 0.0224(17) 0.0248(16) 0.0259(16) 0.0019(13) 0.0094(14) -0.0013(12)
C14 0.0255(16) 0.0257(16) 0.0239(15) -0.0063(14) 0.0069(13) -0.0049(14)
C15 0.0224(16) 0.0217(16) 0.0254(16) -0.0012(13) 0.0068(13) -0.0010(13)
C16 0.0228(16) 0.0243(16) 0.0233(15) -0.0011(12) 0.0094(13) -0.0012(13)
C17 0.0278(17) 0.0233(16) 0.0240(15) -0.0030(13) 0.0087(13) -0.0004(13)
C18 0.0334(18) 0.0193(16) 0.0272(17) 0.0008(13) 0.0121(14) -0.0001(13)
C19 0.0236(16) 0.0248(17) 0.0213(15) -0.0041(13) 0.0084(12) -0.0034(13)
C20 0.0235(16) 0.0235(16) 0.0230(15) -0.0038(13) 0.0000(13) 0.0015(13)
C21 0.0271(17) 0.0247(16) 0.0252(16) -0.0004(13) 0.0080(14) -0.0020(13)
C22 0.0314(17) 0.0173(15) 0.0267(16) -0.0045(13) 0.0078(13) -0.0069(13)
C23 0.0292(17) 0.0230(16) 0.0210(15) -0.0035(13) 0.0063(13) -0.0067(13)
C24 0.0312(18) 0.0223(16) 0.0332(17) -0.0029(14) 0.0172(15) -0.0012(14)
C25 0.0244(16) 0.0278(17) 0.0290(16) 0.0034(14) 0.0054(14) -0.0037(13)
C26 0.0368(19) 0.0219(16) 0.0391(18) -0.0053(15) 0.0187(16) -0.0013(14)
C27 0.038(2) 0.046(2) 0.0268(17) -0.0077(16) 0.0135(16) -0.0083(17)
C28 0.0358(19) 0.0307(18) 0.0238(16) 0.0009(14) 0.0047(14) 0.0014(15)
C29 0.044(2) 0.037(2) 0.0262(17) -0.0077(15) 0.0128(16) -0.0112(16)

loop_
_atom_type_symbol
_atom_type_description
_atom_type_scat_dispersion_real
_atom_type_scat_dispersion_imag
_atom_type_scat_source
C C 0.0033 0.0016 'International Tables Vol C Tables 4.2.6.8 and 6.1.1.4'
H H 0.0000 0.0000 'International Tables Vol C Tables 4.2.6.8 and 6.1.1.4'
O O 0.0106 0.0060 'International Tables Vol C Tables 4.2.6.8 and 6.1.1.4'

loop_
_geom_angle_atom_site_label_1
_geom_angle_atom_site_label_2
_geom_angle_atom_site_label_3
_geom_angle
C19 O3 C20 118.7(2)
C2 C1 C6 109.9(2)
C1 C2 C8 109.1(2)
C1 C2 C3 109.1(2)
C8 C2 C3 110.1(2)
C4 C3 C2 109.3(2)
C3 C4 C9 110.2(2)
C3 C4 C5 108.9(2)
C9 C4 C5 109.4(2)
C4 C5 C6 109.0(2)
C7 C6 C1 109.5(2)
C7 C6 C5 109.8(2)
C1 C6 C5 109.1(2)
C6 C7 C10 110.5(2)
C2 C8 C10 110.3(2)
C4 C9 C10 111.0(2)
C9 C10 C8 109.0(2)
C9 C10 C7 108.0(2)
C8 C10 C7 108.2(2)
C9 C10 C11 108.7(2)
C8 C10 C11 111.4(2)
C7 C10 C11 111.4(2)
C12 C11 C10 112.6(2)
O1 C12 C13 119.6(3)
O1 C12 C11 120.1(3)
C13 C12 C11 120.2(3)
C18 C13 C14 117.9(3)
C18 C13 C12 117.7(3)
C14 C13 C12 124.3(3)
C15 C14 C13 121.1(3)
C14 C15 C16 120.5(3)
C15 C16 C17 119.4(3)
C15 C16 C19 118.8(3)
C17 C16 C19 121.7(3)
C18 C17 C16 119.5(3)
C17 C18 C13 121.6(3)
O2 C19 O3 124.6(3)
O2 C19 C16 123.9(3)
O3 C19 C16 111.5(3)
O3 C20 C21 106.3(2)
O3 C20 C25 108.8(2)
C21 C20 C25 115.9(2)
C27 C21 C22 113.9(3)
C27 C21 C20 111.9(2)
C22 C21 C20 111.1(2)
C21 C22 C26 107.1(2)
C21 C22 C23 113.7(2)
C26 C22 C23 87.5(2)
C28 C23 C29 107.3(3)
C28 C23 C24 120.1(3)
C29 C23 C24 111.4(2)
C28 C23 C22 121.5(2)
C29 C23 C22 109.7(2)
C24 C23 C22 85.4(2)
C25 C24 C26 108.1(3)
C25 C24 C23 111.0(2)
C26 C24 C23 88.5(2)
C24 C25 C20 113.2(2)
C24 C26 C22 86.0(2)

loop_
_geom_bond_atom_site_label_1
_geom_bond_atom_site_label_2
_geom_bond_distance
O1 C12 1.218(4)
O2 C19 1.205(4)
O3 C19 1.331(3)
O3 C20 1.468(3)
C1 C2 1.517(4)
C1 C6 1.529(4)
C2 C8 1.531(4)
C2 C3 1.533(4)
C3 C4 1.526(4)
C4 C9 1.526(4)
C4 C5 1.527(4)
C5 C6 1.537(4)
C6 C7 1.519(4)
C7 C10 1.541(4)
C8 C10 1.538(4)
C9 C10 1.527(4)
C10 C11 1.543(4)
C11 C12 1.516(4)
C12 C13 1.489(4)
C13 C18 1.392(4)
C13 C14 1.395(4)
C14 C15 1.370(4)
C15 C16 1.389(4)
C16 C17 1.393(4)
C16 C19 1.491(4)
C17 C18 1.380(4)
C20 C21 1.537(4)
C20 C25 1.541(4)
C21 C27 1.512(4)
C21 C22 1.534(4)
C22 C26 1.551(4)
C22 C23 1.569(4)
C23 C28 1.507(4)
C23 C29 1.538(4)
C23 C24 1.545(4)
C24 C25 1.514(4)
C24 C26 1.544(4)

loop_
_geom_torsion_atom_site_label_1
_geom_torsion_atom_site_label_2
_geom_torsion_atom_site_label_3
_geom_torsion_atom_site_label_4
_geom_torsion
C6 C1 C2 C8 -60.2(3)
C6 C1 C2 C3 60.1(3)
C1 C2 C3 C4 -60.7(3)
C8 C2 C3 C4 59.0(3)
C2 C3 C4 C9 -58.7(3)
C2 C3 C4 C5 61.3(3)
C3 C4 C5 C6 -61.1(3)
C9 C4 C5 C6 59.4(3)
C2 C1 C6 C7 60.1(3)
C2 C1 C6 C5 -60.1(3)
C4 C5 C6 C7 -59.7(3)
C4 C5 C6 C1 60.3(3)
C1 C6 C7 C10 -59.6(3)
C5 C6 C7 C10 60.1(3)
C1 C2 C8 C10 60.5(3)
C3 C2 C8 C10 -59.2(3)
C3 C4 C9 C10 59.1(3)
C5 C4 C9 C10 -60.6(3)
C4 C9 C10 C8 -58.1(3)
C4 C9 C10 C7 59.3(3)
C4 C9 C10 C11 -179.7(2)
C2 C8 C10 C9 58.0(3)
C2 C8 C10 C7 -59.2(3)
C2 C8 C10 C11 178.0(2)
C6 C7 C10 C9 -59.0(3)
C6 C7 C10 C8 58.9(3)
C6 C7 C10 C11 -178.4(2)
C9 C10 C11 C12 -170.1(2)
C8 C10 C11 C12 69.7(3)
C7 C10 C11 C12 -51.2(3)
C10 C11 C12 O1 -80.7(4)
C10 C11 C12 C13 95.5(3)
O1 C12 C13 C18 18.4(4)
C11 C12 C13 C18 -157.9(3)
O1 C12 C13 C14 -159.1(3)
C11 C12 C13 C14 24.6(4)
C18 C13 C14 C15 -0.7(4)
C12 C13 C14 C15 176.8(3)
C13 C14 C15 C16 0.5(4)
C14 C15 C16 C17 -0.1(4)
C14 C15 C16 C19 178.3(3)
C15 C16 C17 C18 0.0(4)
C19 C16 C17 C18 -178.4(3)
C16 C17 C18 C13 -0.2(4)
C14 C13 C18 C17 0.6(4)
C12 C13 C18 C17 -177.1(3)
C20 O3 C19 O2 -1.0(4)
C20 O3 C19 C16 177.9(2)
C15 C16 C19 O2 -7.0(4)
C17 C16 C19 O2 171.3(3)
C15 C16 C19 O3 174.0(3)
C17 C16 C19 O3 -7.6(4)
C19 O3 C20 C21 138.3(2)
C19 O3 C20 C25 -96.2(3)
O3 C20 C21 C27 -98.6(3)
C25 C20 C21 C27 140.5(3)
O3 C20 C21 C22 133.0(2)
C25 C20 C21 C22 12.0(3)
C27 C21 C22 C26 176.9(3)
C20 C21 C22 C26 -55.7(3)
C27 C21 C22 C23 -88.3(3)
C20 C21 C22 C23 39.1(3)
C21 C22 C23 C28 41.4(4)
C26 C22 C23 C28 149.0(3)
C21 C22 C23 C29 167.6(3)
C26 C22 C23 C29 -84.9(3)
C21 C22 C23 C24 -81.3(3)
C26 C22 C23 C24 26.2(2)
C28 C23 C24 C25 -41.5(4)
C29 C23 C24 C25 -168.1(3)
C22 C23 C24 C25 82.5(3)
C28 C23 C24 C26 -150.3(3)
C29 C23 C24 C26 83.1(3)
C22 C23 C24 C26 -26.3(2)
C26 C24 C25 C20 51.3(3)
C23 C24 C25 C20 -44.2(3)
O3 C20 C25 C24 -129.6(3)
C21 C20 C25 C24 -9.9(4)
C25 C24 C26 C22 -85.0(3)
C23 C24 C26 C22 26.6(2)
C21 C22 C26 C24 87.9(3)
C23 C22 C26 C24 -26.2(2)
